data_2221590
loop_
_publ_author_name
'Gainsford, Graeme J.'
'Kemmitt, Tim'

_publ_section_title
;
 <i>catena</i>-Poly[sodium(I)-\m-tetrabutoxyborato]
;
_journal_coeditor_code BQ2133
_journal_issue 5
_journal_name_full 'Acta Crystallographica Section E'
_journal_page_first m496
_journal_paper_doi 10.1107/S1600536809012100
_journal_volume 65
_journal_year 2009
_chemical_formula_iupac '[Na (C16 H36 B O4)]'
_chemical_formula_moiety 'C16 H36 B Na O4'
_chemical_formula_sum 'C16 H36 B Na O4'
_chemical_formula_weight 326.25
_chemical_name_systematic
;
<i>catena</i>-Poly[sodium(I)-\m-tetrabutoxyborato]
;
_space_group_IT_number 82
_symmetry_cell_setting tetragonal
_symmetry_space_group_name_Hall 'I -4'
_symmetry_space_group_name_H-M 'I -4'
_atom_sites_solution_hydrogens geom
_atom_sites_solution_primary direct
_atom_sites_solution_secondary difmap
_audit_creation_method SHELXL-97
_cell_angle_alpha 90.00
_cell_angle_beta 90.00
_cell_angle_gamma 90.00
_cell_formula_units_Z 2
_cell_length_a 13.3552(17)
_cell_length_b 13.3552(17)
_cell_length_c 5.7422(6)
_cell_measurement_reflns_used 1472
_cell_measurement_temperature 112(2)
_cell_measurement_theta_max 31.25
_cell_measurement_theta_min 3.05
_cell_volume 1024.2(2)
_computing_cell_refinement 'APEX2 and SAINT (Bruker,  2005)'
_computing_data_collection 'APEX2 (Bruker, 2005)'
_computing_data_reduction 'SAINT (Bruker, 2005)'
_computing_molecular_graphics 'PLATON (Spek, 2009)'
_computing_publication_material 'SHELXL97 (Sheldrick, 2008) and PLATON (Spek, 2009)'
_computing_structure_refinement 'SHELXL97 (Sheldrick, 2008)'
_computing_structure_solution 'SHELXS97 (Sheldrick, 2008)'
_diffrn_ambient_temperature 112(2)
_diffrn_detector_area_resol_mean 8.333
_diffrn_measured_fraction_theta_full 0.963
_diffrn_measured_fraction_theta_max 0.963
_diffrn_measurement_device_type 'Bruker APEXII CCD'
_diffrn_measurement_method '\f and \w'
_diffrn_radiation_monochromator graphite
_diffrn_radiation_source 'fine-focus sealed tube'
_diffrn_radiation_type MoK\a
_diffrn_radiation_wavelength 0.71073
_diffrn_reflns_av_R_equivalents 0.0272
_diffrn_reflns_av_sigmaI/netI 0.0254
_diffrn_reflns_limit_h_max 18
_diffrn_reflns_limit_h_min -19
_diffrn_reflns_limit_k_max 18
_diffrn_reflns_limit_k_min -19
_diffrn_reflns_limit_l_max 4
_diffrn_reflns_limit_l_min -8
_diffrn_reflns_number 3660
_diffrn_reflns_theta_full 31.53
_diffrn_reflns_theta_max 31.53
_diffrn_reflns_theta_min 3.05
_diffrn_standards_decay_% 0
_diffrn_standards_number 0
_exptl_absorpt_coefficient_mu 0.090
_exptl_absorpt_correction_T_max 0.992
_exptl_absorpt_correction_T_min 0.821
_exptl_absorpt_correction_type multi-scan
_exptl_absorpt_process_details '(SADABS; Sheldrick, 2003))'
_exptl_crystal_colour colourless
_exptl_crystal_density_diffrn 1.058
_exptl_crystal_density_method 'not measured'
_exptl_crystal_description needle
_exptl_crystal_F_000 360
_exptl_crystal_size_max 0.80
_exptl_crystal_size_mid 0.32
_exptl_crystal_size_min 0.10
_refine_diff_density_max 0.285
_refine_diff_density_min -0.202
_refine_ls_extinction_method none
_refine_ls_goodness_of_fit_ref 1.051
_refine_ls_hydrogen_treatment constr
_refine_ls_matrix_type full
_refine_ls_number_parameters 66
_refine_ls_number_reflns 906
_refine_ls_number_restraints 3
_refine_ls_restrained_S_all 1.057
_refine_ls_R_factor_all 0.0672
_refine_ls_R_factor_gt 0.0494
_refine_ls_shift/su_max 0.000
_refine_ls_shift/su_mean 0.000
_refine_ls_structure_factor_coef Fsqd
_refine_ls_weighting_details 'calc w=1/[\s^2^(Fo^2^)+(0.0875P)^2^+0.2269P] where P=(Fo^2^+2Fc^2^)/3'
_refine_ls_weighting_scheme calc
_refine_ls_wR_factor_gt 0.1315
_refine_ls_wR_factor_ref 0.1452
_reflns_number_gt 724
_reflns_number_total 906
_reflns_threshold_expression I>2\s(I)
_cod_data_source_file bq2133.cif
_cod_data_source_block I
_cod_depositor_comments
;
The following automatic conversions were performed:
'_symmetry_cell_setting' value 'Tetragonal' changed to 'tetragonal'
according to '/home/saulius/struct/CIF-dictionaries/cif_core.dic'
dictionary named 'cif_core.dic' version 2.4.1 from 2010-06-29.

Automatic conversion script
Id: cif_fix_enum 1527 2010-12-29 10:47:43Z saulius 

The following automatic conversions were performed:

'_symmetry_cell_setting' value 'Tetragonal' changed to 'tetragonal'
according to /home/saulius/struct/CIF-dictionaries/cif_core.dic
dictionary named 'cif_core.dic' version 2.4.1 from 2010-06-29.

Automatic conversion script
Id: cif_fix_values 1715 2011-07-08 13:25:40Z adriana 
;
_cod_database_code 2221590
_cod_database_fobs_code 2221590

loop_
_symmetry_equiv_pos_as_xyz
'x, y, z'
'-x, -y, z'
'y, -x, -z'
'-y, x, -z'
'x+1/2, y+1/2, z+1/2'
'-x+1/2, -y+1/2, z+1/2'
'y+1/2, -x+1/2, -z+1/2'
'-y+1/2, x+1/2, -z+1/2'

loop_
_atom_site_type_symbol
_atom_site_label
_atom_site_fract_x
_atom_site_fract_y
_atom_site_fract_z
_atom_site_U_iso_or_equiv
_atom_site_adp_type
_atom_site_calc_flag
_atom_site_refinement_flags
_atom_site_occupancy
_atom_site_disorder_assembly
_atom_site_disorder_group
Na Na1 0.0000 0.5000 0.7500 0.0311(4) Uani d S 1 . .
O O1 0.07286(11) 0.45588(11) 0.4120(2) 0.0321(4) Uani d . 1 . .
C C1 0.15761(19) 0.4090(2) 0.3117(4) 0.0454(6) Uani d . 1 B .
H H1A 0.1934 0.4573 0.2106 0.086(13) Uiso calc R 1 . .
H H1B 0.1359 0.3518 0.2144 0.083(13) Uiso calc R 1 . .
C C2 0.2267(2) 0.3726(2) 0.5005(5) 0.0490(7) Uani d D 1 . .
H H2A 0.2829 0.3356 0.4284 0.092(15) Uiso calc R 1 A 1
H H2B 0.1899 0.3254 0.6022 0.073(11) Uiso calc R 1 A 1
C C3 0.2693(2) 0.4582(3) 0.6508(7) 0.0527(10) Uani d PD 0.887(9) B 1
H H3A 0.2989 0.5098 0.5480 0.069(12) Uiso calc PR 0.887(9) B 1
H H3B 0.2141 0.4898 0.7394 0.050(9) Uiso calc PR 0.887(9) B 1
C C4 0.3485(2) 0.4210(4) 0.8197(8) 0.0682(13) Uani d PD 0.887(9) B 1
H H4A 0.3205 0.3671 0.9155 0.102 Uiso calc PR 0.887(9) B 1
H H4B 0.3699 0.4762 0.9204 0.102 Uiso calc PR 0.887(9) B 1
H H4C 0.4062 0.3956 0.7323 0.102 Uiso calc PR 0.887(9) B 1
B B1 0.0000 0.5000 0.2500 0.0279(8) Uani d S 1 . 1
C C3' 0.252(3) 0.395(3) 0.748(4) 0.087(10) Uiso d PD 0.113(9) B 2
H H3'1 0.2743 0.3337 0.8282 0.105 Uiso calc PR 0.113(9) B 2
H H3'2 0.1924 0.4218 0.8298 0.105 Uiso calc PR 0.113(9) B 2
C C4' 0.336(3) 0.473(3) 0.750(8) 0.087(10) Uiso d PD 0.113(9) B 2
H H4'1 0.3076 0.5348 0.6716 0.13(11) Uiso d P 0.113(9) B 2
H H4'2 0.3929 0.4510 0.6891 0.13(11) Uiso d P 0.113(9) B 2
H H4'3 0.3431 0.4948 0.9211 0.13(11) Uiso d P 0.113(9) B 2

loop_
_atom_site_aniso_label
_atom_site_aniso_U_11
_atom_site_aniso_U_22
_atom_site_aniso_U_33
_atom_site_aniso_U_12
_atom_site_aniso_U_13
_atom_site_aniso_U_23
Na1 0.0425(6) 0.0425(6) 0.0082(6) 0.000 0.000 0.000
O1 0.0386(8) 0.0456(8) 0.0120(5) 0.0083(6) -0.0005(5) -0.0011(6)
C1 0.0477(13) 0.0700(17) 0.0186(9) 0.0186(12) -0.0007(8) -0.0077(9)
C2 0.0465(13) 0.0701(16) 0.0304(11) 0.0187(11) -0.0042(11) -0.0067(12)
C3 0.0473(17) 0.060(2) 0.0508(18) -0.0018(13) -0.0073(14) -0.0031(15)
C4 0.0479(17) 0.101(3) 0.055(2) 0.0221(19) -0.0186(17) -0.029(2)
B1 0.0365(12) 0.0365(12) 0.0106(14) 0.000 0.000 0.000

loop_
_atom_type_symbol
_atom_type_description
_atom_type_scat_dispersion_real
_atom_type_scat_dispersion_imag
_atom_type_scat_source
C C 0.0033 0.0000 'International Tables Vol C Tables 4.2.6.8 and 6.1.1.4'
H H 0.0000 0.0000 'International Tables Vol C Tables 4.2.6.8 and 6.1.1.4'
B B 0.0013 0.0000 'International Tables Vol C Tables 4.2.6.8 and 6.1.1.4'
O O 0.0106 0.0000 'International Tables Vol C Tables 4.2.6.8 and 6.1.1.4'
Na Na 0.0362 0.0000 'International Tables Vol C Tables 4.2.6.8 and 6.1.1.4'

loop_
_geom_angle_atom_site_label_1
_geom_angle_atom_site_label_2
_geom_angle_atom_site_label_3
_geom_angle_site_symmetry_1
_geom_angle_site_symmetry_3
_geom_angle
_geom_angle_publ_flag
O1 Na1 O1 8_556 2_565 138.10(5) ?
O1 Na1 O1 2_565 . 60.75(7) ?
C1 O1 B1 . . 116.68(14) ?
C1 O1 Na1 . . 144.35(13) ?
B1 O1 Na1 . . 98.90(7) ?
O1 C1 C2 . . 109.89(19) ?
O1 C1 H1A . . 109.7 ?
C2 C1 H1A . . 109.7 ?
O1 C1 H1B . . 109.7 ?
C2 C1 H1B . . 109.7 ?
H1A C1 H1B . . 108.2 ?
C3' C2 C1 . . 139.4(17) ?
C1 C2 C3 . . 112.9(2) ?
C3' C2 H2A . . 109.2 ?
C1 C2 H2A . . 109.0 ?
C3 C2 H2A . . 109.0 ?
C3' C2 H2B . . 71.4 ?
C1 C2 H2B . . 109.0 ?
C3 C2 H2B . . 109.0 ?
H2A C2 H2B . . 107.8 ?
C4 C3 C2 . . 111.8(3) ?
C4 C3 H3A . . 109.3 ?
C2 C3 H3A . . 109.3 ?
C4 C3 H3B . . 109.3 ?
C2 C3 H3B . . 109.3 ?
H3A C3 H3B . . 107.9 ?
O1 B1 O1 7_455 8 101.44(11) ?
O1 B1 O1 7_455 2_565 113.63(6) ?
C2 C3' C4' . . 108(2) ?
C2 C3' H3'1 . . 110.1 ?
C4' C3' H3'1 . . 110.1 ?
C2 C3' H3'2 . . 110.1 ?
C4' C3' H3'2 . . 110.1 ?
H3'1 C3' H3'2 . . 108.4 ?
C3' C4' H4'1 . . 106(3) ?
C3' C4' H4'2 . . 113(3) ?
H4'1 C4' H4'2 . . 115(5) ?
C3' C4' H4'3 . . 105(3) ?
H4'1 C4' H4'3 . . 104(3) ?
H4'2 C4' H4'3 . . 113(4) ?

loop_
_geom_bond_atom_site_label_1
_geom_bond_atom_site_label_2
_geom_bond_site_symmetry_2
_geom_bond_distance
_geom_bond_publ_flag
Na1 O1 8_556 2.2496(14) ?
Na1 O1 2_565 2.2496(14) ?
Na1 O1 . 2.2496(14) ?
Na1 O1 7_456 2.2496(14) ?
O1 C1 . 1.416(3) ?
O1 B1 . 1.4696(14) ?
C1 C2 . 1.505(3) ?
C1 H1A . 0.9900 ?
C1 H1B . 0.9900 ?
C2 C3' . 1.49(2) ?
C2 C3 . 1.541(4) ?
C2 H2A . 0.9900 ?
C2 H2B . 0.9900 ?
C3 C4 . 1.519(5) ?
C3 H3A . 0.9900 ?
C3 H3B . 0.9900 ?
C4 H4A . 0.9800 ?
C4 H4B . 0.9800 ?
C4 H4C . 0.9800 ?
B1 O1 7_455 1.4696(14) ?
B1 O1 8 1.4696(14) ?
B1 O1 2_565 1.4696(14) ?
B1 Na1 1_554 2.8711(3) ?
C3' C4' . 1.531(19) ?
C3' H3'1 . 0.9900 ?
C3' H3'2 . 0.9900 ?
C4' H4'1 . 1.01(4) ?
C4' H4'2 . 0.89(5) ?
C4' H4'3 . 1.03(4) ?

loop_
_geom_torsion_atom_site_label_1
_geom_torsion_atom_site_label_2
_geom_torsion_atom_site_label_3
_geom_torsion_atom_site_label_4
_geom_torsion_site_symmetry_1
_geom_torsion_site_symmetry_2
_geom_torsion_site_symmetry_3
_geom_torsion_site_symmetry_4
_geom_torsion
_geom_torsion_publ_flag
O1 Na1 O1 C1 8_556 . . . 45.7(3) ?
O1 Na1 O1 C1 2_565 . . . 176.4(3) ?
O1 Na1 O1 C1 7_456 . . . -52.8(3) ?
O1 Na1 O1 B1 8_556 . . . -130.79(7) ?
O1 Na1 O1 B1 2_565 . . . 0.0 ?
B1 O1 C1 C2 . . . . 177.19(19) ?
Na1 O1 C1 C2 . . . . 1.1(4) ?
O1 C1 C2 C3' . . . . -25.0(19) ?
O1 C1 C2 C3 . . . . -63.0(3) ?
C1 C2 C3 C4 . . . . -172.9(3) ?
C1 O1 B1 O1 . . . 7_455 60.0(2) ?
Na1 O1 B1 O1 . . . 7_455 -122.34(3) ?
C1 O1 B1 O1 . . . 8 -55.3(2) ?
C1 O1 B1 O1 . . . 2_565 -177.7(2) ?
Na1 O1 B1 O1 . . . 2_565 0.0 ?
C1 O1 B1 Na1 . . . 1_554 2.3(2) ?
Na1 O1 B1 Na1 . . . 1_554 180.0 ?
C1 O1 B1 Na1 . . . . -177.7(2) ?
